data_4117538
loop_
_publ_author_name
'Tao Wu'
'Xianhui Bu'
'Puhong Liao'
'Le Wang'
'Shou-Tian Zheng'
'Richard Ma'
'Pingyun Feng'

_publ_section_title
;
 Superbase Route to Supertetrahedral Chalcogenide Clusters
;
_journal_name_full 'Journal of the American Chemical Society'
_journal_page_first 3619
_journal_page_last 3622
_journal_paper_doi 10.1021/ja210039u
_journal_volume 134
_journal_year 2012
_chemical_formula_moiety 'C70 H120 Cd4 In16 N20 S31'
_chemical_formula_sum 'C70 H120 Cd4 In16 N20 S31'
_chemical_formula_weight 4522.44
_chemical_name_systematic
; 
 ? 
;
_space_group_IT_number 88
_symmetry_cell_setting tetragonal
_symmetry_space_group_name_Hall '-I 4ad'
_symmetry_space_group_name_H-M 'I 41/a :2'
_atom_sites_solution_hydrogens geom
_atom_sites_solution_primary direct
_atom_sites_solution_secondary difmap
_audit_creation_method SHELXL-97
_cell_angle_alpha 90.00
_cell_angle_beta 90.00
_cell_angle_gamma 90.00
_cell_formula_units_Z 4
_cell_length_a 21.8413(2)
_cell_length_b 21.8413(2)
_cell_length_c 36.2785(7)
_cell_measurement_temperature 150(2)
_cell_volume 17306.4(4)
_computing_cell_refinement 'Bruker SAINT'
_computing_data_collection 'Bruker SMART'
_computing_data_reduction 'Bruker SAINT'
_computing_molecular_graphics XP
_computing_publication_material XCIF
_computing_structure_refinement 'SHELXL-97 (Sheldrick, 2008)'
_computing_structure_solution 'SHELXS-97 (Sheldrick, 2008)'
_diffrn_ambient_temperature 150(2)
_diffrn_measured_fraction_theta_full 0.999
_diffrn_measured_fraction_theta_max 0.999
_diffrn_measurement_device_type 'Bruker Smart Apex CCD'
_diffrn_measurement_method 'Omega Scan'
_diffrn_radiation_monochromator graphite
_diffrn_radiation_source 'fine-focus sealed tube'
_diffrn_radiation_type MoK\a
_diffrn_radiation_wavelength 0.71073
_diffrn_reflns_av_R_equivalents 0.0525
_diffrn_reflns_av_sigmaI/netI 0.0472
_diffrn_reflns_limit_h_max 24
_diffrn_reflns_limit_h_min -23
_diffrn_reflns_limit_k_max 23
_diffrn_reflns_limit_k_min -24
_diffrn_reflns_limit_l_max 23
_diffrn_reflns_limit_l_min -41
_diffrn_reflns_number 37538
_diffrn_reflns_theta_full 24.00
_diffrn_reflns_theta_max 24.00
_diffrn_reflns_theta_min 1.09
_exptl_absorpt_coefficient_mu 2.971
_exptl_absorpt_correction_type multi-scan
_exptl_crystal_colour 'pale yellow'
_exptl_crystal_density_diffrn 1.736
_exptl_crystal_description block
_exptl_crystal_F_000 8608
_exptl_crystal_size_max 0.18
_exptl_crystal_size_mid 0.15
_exptl_crystal_size_min 0.13
_refine_diff_density_max 1.739
_refine_diff_density_min -1.140
_refine_diff_density_rms 0.365
_refine_ls_extinction_coef none
_refine_ls_extinction_method none
_refine_ls_goodness_of_fit_ref 1.072
_refine_ls_hydrogen_treatment mixed
_refine_ls_matrix_type full
_refine_ls_number_parameters 224
_refine_ls_number_reflns 6785
_refine_ls_number_restraints 41
_refine_ls_restrained_S_all 1.069
_refine_ls_R_factor_all 0.1409
_refine_ls_R_factor_gt 0.0714
_refine_ls_shift/su_max 0.001
_refine_ls_shift/su_mean 0.000
_refine_ls_structure_factor_coef Fsqd
_refine_ls_weighting_details 'calc w=1/[\s^2^(Fo^2^)+(0.1645P)^2^+299.3141P] where P=(Fo^2^+2Fc^2^)/3'
_refine_ls_weighting_scheme calc
_refine_ls_wR_factor_gt 0.2314
_refine_ls_wR_factor_ref 0.3224
_reflns_number_gt 3526
_reflns_number_total 6785
_reflns_threshold_expression >2sigma(I)
_cod_data_source_file ja210039u_si_002_5.cif
_cod_data_source_block ISC-5
_cod_original_sg_symbol_H-M 'I 41/a'
_cod_database_code 4117538

loop_
_symmetry_equiv_pos_as_xyz
'x, y, z'
'-x+1/2, -y, z+1/2'
'-y+3/4, x+1/4, z+1/4'
'y+3/4, -x+3/4, z+3/4'
'x+1/2, y+1/2, z+1/2'
'-x+1, -y+1/2, z+1'
'-y+5/4, x+3/4, z+3/4'
'y+5/4, -x+5/4, z+5/4'
'-x, -y, -z'
'x-1/2, y, -z-1/2'
'y-3/4, -x-1/4, -z-1/4'
'-y-3/4, x-3/4, -z-3/4'
'-x+1/2, -y+1/2, -z+1/2'
'x, y+1/2, -z'
'y-1/4, -x+1/4, -z+1/4'
'-y-1/4, x-1/4, -z-1/4'

loop_
_atom_site_label
_atom_site_type_symbol
_atom_site_fract_x
_atom_site_fract_y
_atom_site_fract_z
_atom_site_U_iso_or_equiv
_atom_site_adp_type
_atom_site_occupancy
_atom_site_symmetry_multiplicity
_atom_site_calc_flag
_atom_site_refinement_flags
Cd1 Cd 0.03189(5) 0.16227(5) 1.08508(3) 0.0540(4) Uani 1 1 d .
In1 In 0.08468(5) 0.28240(5) 1.00727(3) 0.0625(4) Uani 1 1 d .
In2 In 0.14058(5) 0.40002(5) 1.08676(3) 0.0609(4) Uani 1 1 d .
In3 In 0.20364(5) 0.22608(5) 1.08661(3) 0.0597(4) Uani 1 1 d .
In7 In 0.24646(6) 0.34051(6) 1.01337(4) 0.0772(5) Uani 1 1 d .
S1 S 0.0000 0.2500 1.1250 0.0492(18) Uani 1 4 d S
S2 S 0.11925(18) 0.19371(18) 1.04492(11) 0.0566(10) Uani 1 1 d .
S3 S 0.17687(17) 0.31468(18) 1.12634(11) 0.0574(10) Uani 1 1 d .
S4 S 0.05434(18) 0.37237(19) 1.04518(11) 0.0585(11) Uani 1 1 d .
S6 S 0.0000 0.2500 0.96888(18) 0.0772(18) Uani 1 2 d S
S7 S 0.1097(2) 0.48514(19) 1.12526(13) 0.0689(12) Uani 1 1 d .
S8 S 0.1692(2) 0.3140(3) 0.96784(14) 0.0833(14) Uani 1 1 d .
S9 S 0.2897(2) 0.2552(2) 1.04752(14) 0.0791(14) Uani 1 1 d .
S12 S 0.2259(2) 0.4323(2) 1.04884(15) 0.0812(14) Uani 1 1 d .
N1 N 0.3280(7) 0.3704(8) 0.9803(5) 0.094(5) Uiso 1 1 d D
N2 N 0.4099(13) 0.3496(14) 0.9402(9) 0.222(13) Uiso 1 1 d D
C1 C 0.3644(15) 0.4111(19) 1.0038(11) 0.30(3) Uiso 1 1 d D
H1A H 0.3556 0.4543 0.9974 0.363 Uiso 1 1 calc R
H1B H 0.3530 0.4047 1.0300 0.363 Uiso 1 1 calc R
C2 C 0.4293(11) 0.399(3) 0.9992(10) 1.00(16) Uiso 1 1 d D
H2A H 0.4405 0.3587 1.0094 1.197 Uiso 1 1 calc R
H2B H 0.4542 0.4311 1.0113 1.197 Uiso 1 1 calc R
C3 C 0.438(2) 0.4004(17) 0.9595(11) 0.38(4) Uiso 1 1 d D
H3A H 0.4205 0.4391 0.9498 0.460 Uiso 1 1 calc R
H3B H 0.4823 0.4006 0.9542 0.460 Uiso 1 1 calc R
C4 C 0.4299(17) 0.3115(18) 0.9098(10) 0.25(2) Uiso 1 1 d D
H4A H 0.4681 0.2886 0.9148 0.301 Uiso 1 1 calc R
H4B H 0.4322 0.3333 0.8860 0.301 Uiso 1 1 calc R
C5 C 0.373(2) 0.274(3) 0.9145(16) 0.35(3) Uiso 1 1 d D
H5A H 0.3876 0.2336 0.9229 0.420 Uiso 1 1 calc R
H5B H 0.3573 0.2681 0.8892 0.420 Uiso 1 1 calc R
C6 C 0.3174(17) 0.2882(18) 0.9378(12) 0.27(2) Uiso 1 1 d D
H6A H 0.2813 0.3020 0.9236 0.327 Uiso 1 1 calc R
H6B H 0.3064 0.2552 0.9554 0.327 Uiso 1 1 calc R
C7 C 0.3539(14) 0.3392(13) 0.9547(6) 0.198(15) Uiso 1 1 d D
C17 C 0.1610(15) 0.5790(15) 0.0153(11) 0.184(13) Uiso 1 1 d D
C11 C 0.231(2) 0.628(3) 0.029(2) 0.38(4) Uiso 1 1 d D
H11A H 0.2256 0.6629 0.0122 0.457 Uiso 1 1 calc R
H11B H 0.2515 0.6450 0.0512 0.457 Uiso 1 1 calc R
N11 N 0.168(3) 0.616(2) 0.0424(13) 0.58(6) Uiso 1 1 d D
C16 C 0.0954(15) 0.559(2) 0.0180(12) 0.27(2) Uiso 1 1 d D
H16A H 0.0654 0.5924 0.0141 0.320 Uiso 1 1 calc R
H16B H 0.0858 0.5354 0.0405 0.320 Uiso 1 1 calc R
C15 C 0.1070(19) 0.520(2) -0.0158(13) 0.28(2) Uiso 1 1 d D
H15A H 0.0973 0.4776 -0.0080 0.339 Uiso 1 1 calc R
H15B H 0.0744 0.5316 -0.0334 0.339 Uiso 1 1 calc R
C14 C 0.1635(19) 0.5143(19) -0.0386(10) 0.25(2) Uiso 1 1 d D
H14A H 0.1812 0.4726 -0.0388 0.299 Uiso 1 1 calc R
H14B H 0.1592 0.5307 -0.0639 0.299 Uiso 1 1 calc R
N12 N 0.1934(18) 0.5558(13) -0.0132(10) 0.258(16) Uiso 1 1 d D
C13 C 0.2569(19) 0.566(3) -0.0227(19) 0.39(4) Uiso 1 1 d D
H13A H 0.2610 0.5957 -0.0434 0.472 Uiso 1 1 calc R
H13B H 0.2783 0.5278 -0.0289 0.472 Uiso 1 1 calc R
C12 C 0.279(3) 0.592(4) 0.012(2) 0.55(7) Uiso 1 1 d D
H12A H 0.2917 0.5587 0.0284 0.665 Uiso 1 1 calc R
H12B H 0.3147 0.6186 0.0069 0.665 Uiso 1 1 calc R
N21 N 0.1019(17) 0.4016(16) 0.8812(11) 0.146(16) Uiso 0.50 1 d PD
C27 C 0.1189(16) 0.3489(15) 0.8693(9) 0.102(13) Uiso 0.50 1 d PD
C21 C 0.0441(19) 0.395(3) 0.9014(16) 0.15(2) Uiso 0.50 1 d PD
H21A H 0.0543 0.3828 0.9270 0.182 Uiso 0.50 1 calc PR
H21B H 0.0245 0.4356 0.9026 0.182 Uiso 0.50 1 calc PR
C26 C 0.182(2) 0.329(3) 0.8576(17) 0.21(3) Uiso 0.50 1 d PD
H26A H 0.2122 0.3317 0.8779 0.255 Uiso 0.50 1 calc PR
H26B H 0.1969 0.3518 0.8357 0.255 Uiso 0.50 1 calc PR
C24 C 0.101(3) 0.236(2) 0.8527(18) 0.27(4) Uiso 0.50 1 d PD
H24A H 0.0811 0.2235 0.8291 0.325 Uiso 0.50 1 calc PR
H24B H 0.0973 0.2035 0.8717 0.325 Uiso 0.50 1 calc PR
C22 C -0.002(3) 0.352(3) 0.888(3) 0.32(6) Uiso 0.50 1 d PD
H22A H -0.0256 0.3724 0.8685 0.382 Uiso 0.50 1 calc PR
H22B H -0.0300 0.3426 0.9085 0.382 Uiso 0.50 1 calc PR
N22 N 0.0859(17) 0.2971(17) 0.8652(10) 0.21(3) Uiso 0.50 1 d PD
C23 C 0.0211(18) 0.294(2) 0.8734(13) 0.128(17) Uiso 0.50 1 d PD
H23A H 0.0137 0.2615 0.8916 0.153 Uiso 0.50 1 calc PR
H23B H -0.0017 0.2841 0.8507 0.153 Uiso 0.50 1 calc PR
C25 C 0.162(4) 0.265(4) 0.849(4) 0.41(8) Uiso 0.50 1 d PD
H25A H 0.1739 0.2579 0.8230 0.489 Uiso 0.50 1 calc PR
H25B H 0.1897 0.2382 0.8638 0.489 Uiso 0.50 1 calc PR

loop_
_atom_site_aniso_label
_atom_site_aniso_U_11
_atom_site_aniso_U_22
_atom_site_aniso_U_33
_atom_site_aniso_U_23
_atom_site_aniso_U_13
_atom_site_aniso_U_12
Cd1 0.0549(7) 0.0552(7) 0.0519(8) -0.0016(5) -0.0011(5) -0.0001(5)
In1 0.0638(8) 0.0713(8) 0.0524(7) 0.0026(6) 0.0042(5) 0.0005(6)
In2 0.0606(8) 0.0578(7) 0.0643(8) 0.0051(6) 0.0054(6) -0.0037(5)
In3 0.0540(7) 0.0634(8) 0.0617(8) 0.0027(6) 0.0037(5) 0.0021(5)
In7 0.0707(9) 0.0852(10) 0.0757(9) 0.0105(7) 0.0164(7) -0.0017(7)
S1 0.047(3) 0.047(3) 0.053(4) 0.000 0.000 0.000
S2 0.054(2) 0.062(2) 0.054(2) -0.0007(19) 0.0040(18) 0.0051(19)
S3 0.055(2) 0.061(2) 0.057(2) 0.0038(19) 0.0011(19) -0.0023(18)
S4 0.059(2) 0.059(2) 0.057(2) 0.0049(19) 0.0038(19) 0.0001(19)
S6 0.073(4) 0.106(5) 0.053(4) 0.000 0.000 -0.009(4)
S7 0.073(3) 0.054(2) 0.079(3) 0.000(2) 0.011(2) -0.008(2)
S8 0.075(3) 0.111(4) 0.064(3) 0.009(3) 0.012(2) -0.005(3)
S9 0.062(3) 0.090(3) 0.086(3) 0.015(3) 0.017(2) 0.005(2)
S12 0.076(3) 0.077(3) 0.091(4) 0.008(3) 0.023(3) -0.012(2)

loop_
_atom_type_symbol
_atom_type_description
_atom_type_scat_dispersion_real
_atom_type_scat_dispersion_imag
_atom_type_scat_source
C C 0.0033 0.0016 'International Tables Vol C Tables 4.2.6.8 and 6.1.1.4'
H H 0.0000 0.0000 'International Tables Vol C Tables 4.2.6.8 and 6.1.1.4'
N N 0.0061 0.0033 'International Tables Vol C Tables 4.2.6.8 and 6.1.1.4'
S S 0.1246 0.1234 'International Tables Vol C Tables 4.2.6.8 and 6.1.1.4'
Cd Cd -0.8075 1.2024 'International Tables Vol C Tables 4.2.6.8 and 6.1.1.4'
In In -0.7276 1.3100 'International Tables Vol C Tables 4.2.6.8 and 6.1.1.4'

loop_
_geom_angle_atom_site_label_1
_geom_angle_atom_site_label_2
_geom_angle_atom_site_label_3
_geom_angle
_geom_angle_site_symmetry_1
_geom_angle_site_symmetry_3
S4 Cd1 S2 108.78(14) 6_454 .
S4 Cd1 S1 111.00(10) 6_454 .
S2 Cd1 S1 109.87(10) . .
S4 Cd1 S3 107.75(14) 6_454 15_557
S2 Cd1 S3 108.76(13) . 15_557
S1 Cd1 S3 110.61(10) . 15_557
S6 In1 S8 108.91(19) . .
S6 In1 S2 108.67(12) . .
S8 In1 S2 108.23(16) . .
S6 In1 S4 110.20(12) . .
S8 In1 S4 107.64(17) . .
S2 In1 S4 113.10(14) . .
S7 In2 S12 108.59(16) . .
S7 In2 S3 109.38(15) . .
S12 In2 S3 107.53(16) . .
S7 In2 S4 108.99(15) . .
S12 In2 S4 108.00(17) . .
S3 In2 S4 114.22(14) . .
S7 In3 S9 108.31(16) 15_557 .
S7 In3 S3 109.71(15) 15_557 .
S9 In3 S3 108.40(16) . .
S7 In3 S2 109.69(15) 15_557 .
S9 In3 S2 106.97(16) . .
S3 In3 S2 113.59(14) . .
N1 In7 S12 101.0(5) . .
N1 In7 S9 100.8(4) . .
S12 In7 S9 115.81(19) . .
N1 In7 S8 104.9(5) . .
S12 In7 S8 115.44(19) . .
S9 In7 S8 115.71(19) . .
Cd1 S1 Cd1 109.23(5) 12_668 15_557
Cd1 S1 Cd1 109.59(3) 12_668 6_454
Cd1 S1 Cd1 109.59(2) 15_557 6_454
Cd1 S1 Cd1 109.59(2) 12_668 .
Cd1 S1 Cd1 109.59(3) 15_557 .
Cd1 S1 Cd1 109.23(5) 6_454 .
In3 S2 In1 109.72(16) . .
In3 S2 Cd1 106.84(15) . .
In1 S2 Cd1 107.61(14) . .
In3 S3 In2 108.93(16) . .
In3 S3 Cd1 106.55(15) . 12_668
In2 S3 Cd1 106.85(15) . 12_668
In2 S4 In1 108.98(15) . .
In2 S4 Cd1 107.07(15) . 6_454
In1 S4 Cd1 106.40(15) . 6_454
In1 S6 In1 109.8(3) 6_454 .
In2 S7 In3 109.02(16) . 12_668
In7 S8 In1 101.22(18) . .
In7 S9 In3 101.35(17) . .
In2 S12 In7 101.74(18) . .
C7 N1 C1 120(3) . .
C7 N1 In7 126(2) . .
C1 N1 In7 107(2) . .
C7 N2 C3 109(4) . .
C7 N2 C4 118(3) . .
C3 N2 C4 133(3) . .
C2 C1 N1 110.7(2) . .
C1 C2 C3 103.8(13) . .
N2 C3 C2 114(4) . .
N2 C4 C5 89(3) . .
C4 C5 C6 128(4) . .
C7 C6 C5 87(3) . .
N1 C7 N2 126(3) . .
N1 C7 C6 117(3) . .
N2 C7 C6 117(3) . .
N11 C17 N12 139(4) . .
N11 C17 C16 105(4) . .
N12 C17 C16 116(4) . .
C12 C11 N11 136(7) . .
C17 N11 C11 89(4) . .
C17 C16 C15 87(3) . .
C14 C15 C16 129(3) . .
N12 C14 C15 88(3) . .
C17 N12 C13 129(5) . .
C17 N12 C14 119(4) . .
C13 N12 C14 112(5) . .
N12 C13 C12 100(6) . .
C11 C12 C13 110(7) . .
C27 N21 C21 109(4) . .
N21 C27 N22 129(4) . .
N21 C27 C26 128(4) . .
N22 C27 C26 103(4) . .
C22 C21 N21 119(6) . .
C27 C26 C25 94(6) . .
N22 C24 C25 81(5) . .
C21 C22 C23 116(6) . .
C27 N22 C23 122(4) . .
C27 N22 C24 134(4) . .
C23 N22 C24 104(4) . .
N22 C23 C22 112(5) . .
C24 C25 C26 129(7) . .

loop_
_geom_bond_atom_site_label_1
_geom_bond_atom_site_label_2
_geom_bond_distance
_geom_bond_site_symmetry_2
Cd1 S4 2.493(4) 6_454
Cd1 S2 2.497(4) .
Cd1 S1 2.5009(11) .
Cd1 S3 2.502(4) 15_557
In1 S6 2.421(4) .
In1 S8 2.435(5) .
In1 S2 2.487(4) .
In1 S4 2.488(4) .
In2 S7 2.421(4) .
In2 S12 2.422(5) .
In2 S3 2.483(4) .
In2 S4 2.488(4) .
In3 S7 2.429(4) 15_557
In3 S9 2.439(5) .
In3 S3 2.483(4) .
In3 S2 2.487(4) .
In7 N1 2.243(17) .
In7 S12 2.423(5) .
In7 S9 2.428(5) .
In7 S8 2.431(5) .
S1 Cd1 2.5008(11) 12_668
S1 Cd1 2.5008(11) 15_557
S1 Cd1 2.5008(11) 6_454
S3 Cd1 2.502(4) 12_668
S4 Cd1 2.493(4) 6_454
S6 In1 2.421(4) 6_454
S7 In3 2.429(4) 12_668
N1 C7 1.284(2) .
N1 C1 1.468(2) .
N2 C7 1.350(2) .
N2 C3 1.447(2) .
N2 C4 1.449(2) .
C1 C2 1.450(2) .
C2 C3 1.450(2) .
C4 C5 1.490(2) .
C5 C6 1.515(2) .
C6 C7 1.500(2) .
C17 N11 1.285(2) .
C17 N12 1.350(2) .
C17 C16 1.500(2) .
C11 C12 1.450(2) .
C11 N11 1.468(2) .
C16 C15 1.515(2) .
C15 C14 1.490(2) .
C14 N12 1.449(2) .
N12 C13 1.447(2) .
C13 C12 1.450(2) .
N21 C27 1.285(2) .
N21 C21 1.468(2) .
C27 N22 1.350(2) .
C27 C26 1.500(2) .
C21 C22 1.450(2) .
C26 C25 1.515(2) .
C24 N22 1.449(2) .
C24 C25 1.490(2) .
C22 C23 1.450(2) .
N22 C23 1.447(2) .
